data_2101994
loop_
_publ_author_name
'Glidewell, Christopher'
'Ferguson, George'
'Gregson, Richard M.'
'Campana, Charles F.'

_publ_section_title
;
 Supramolecular chemistry of amine--phenol adducts; novel
 three-dimensional framework structures in adducts of
 bis(2-aminoethyl)amine with 4,4'-sulfonyldiphenol,
 1,1,1-tris(4-hydroxyphenyl)ethane and 3,5-dihydroxybenzoic acid, and
 in the methanol-solvated adduct of tris(2-aminoethyl)amine with
 4,4'-biphenol
;
_journal_issue 1
_journal_name_full 'Acta Crystallographica Section B'
_journal_page_first 68
_journal_page_last 84
_journal_paper_doi 10.1107/S0108768199009714
_journal_volume 56
_journal_year 2000
_chemical_formula_moiety 'C4 H15 N3, 2(C7 H5 O4)'
_chemical_formula_sum 'C18 H25 N3 O8'
_chemical_formula_weight 411.41
_chemical_name_systematic
;
Bis(2-aminoethyl)amine-3,5-dihydroxybenzoic acid (1/2)
;
_space_group_IT_number 14
_symmetry_cell_setting monoclinic
_symmetry_space_group_name_Hall '-P 2ybc'
_symmetry_space_group_name_H-M 'P 1 21/c 1'
_cell_angle_alpha 90.00
_cell_angle_beta 98.144(9)
_cell_angle_gamma 90.00
_cell_formula_units_Z 4
_cell_length_a 8.2469(7)
_cell_length_b 10.527(2)
_cell_length_c 23.052(3)
_cell_measurement_reflns_used 25
_cell_measurement_temperature 294.0(10)
_cell_measurement_theta_max 15.06
_cell_measurement_theta_min 9.95
_cell_volume 1981.1(5)
_computing_cell_refinement 'SET4 & CELDIM (Enraf-Nonius, 1992)'
_computing_data_collection 'CAD-4-PC Software (Enraf-Nonius, 1992)'
_computing_data_reduction 'DATRD2 in NRCVAX96 (Gabe et al., 1989)'
_computing_molecular_graphics 'NRCVAX96, ORTEP (Johnson, 1976), PLATON (Spek, 1998)'
_computing_publication_material 'NRCVAX96, SHELXL97  and WordPerfect macro PREP8 (Ferguson, 1998)'
_computing_structure_refinement 'NRCVAX96 and SHELXL97 (Sheldrick, 1997b)'
_computing_structure_solution 'SHELXS97 (Sheldrick, 1997a)'
_diffrn_ambient_temperature 294.0(10)
_diffrn_measured_fraction_theta_full .997
_diffrn_measured_fraction_theta_max .997
_diffrn_measurement_device 'Enraf-Nonius CAD-4'
_diffrn_measurement_method \q/2\q
_diffrn_radiation_monochromator graphite
_diffrn_radiation_source 'X-ray tube'
_diffrn_radiation_type 'Mo K\a'
_diffrn_radiation_wavelength .71073
_diffrn_reflns_av_R_equivalents .014
_diffrn_reflns_av_sigmaI/netI .1478
_diffrn_reflns_limit_h_max 9
_diffrn_reflns_limit_h_min -9
_diffrn_reflns_limit_k_max 12
_diffrn_reflns_limit_k_min 0
_diffrn_reflns_limit_l_max 27
_diffrn_reflns_limit_l_min 0
_diffrn_reflns_number 3807
_diffrn_reflns_theta_full 25.15
_diffrn_reflns_theta_max 25.15
_diffrn_reflns_theta_min 2.13
_diffrn_standards_decay_% 'no decay, variation  0.6'
_diffrn_standards_interval_time 120
_diffrn_standards_number 3
_exptl_absorpt_coefficient_mu .109
_exptl_absorpt_correction_type none
_exptl_crystal_colour colourless
_exptl_crystal_density_diffrn 1.379
_exptl_crystal_density_method 'not measured'
_exptl_crystal_description plate
_exptl_crystal_F_000 872
_exptl_crystal_size_max .41
_exptl_crystal_size_mid .41
_exptl_crystal_size_min .22
_refine_diff_density_max .282
_refine_diff_density_min -.209
_refine_ls_extinction_coef .0042(4)
_refine_ls_extinction_method SHELXL
_refine_ls_goodness_of_fit_ref .831
_refine_ls_hydrogen_treatment constr
_refine_ls_matrix_type full
_refine_ls_number_parameters 269
_refine_ls_number_reflns 3555
_refine_ls_number_restraints 0
_refine_ls_restrained_S_all .831
_refine_ls_R_factor_all .1528
_refine_ls_R_factor_gt .0561
_refine_ls_shift/su_max .000
_refine_ls_shift/su_mean .000
_refine_ls_structure_factor_coef Fsqd
_refine_ls_weighting_details 'w=1/[\s^2^(Fo^2^)+(0.0198P)^2^] where P=(Fo^2^+2Fc^2^)/3'
_refine_ls_weighting_scheme calc
_refine_ls_wR_factor_ref .0826
_reflns_number_gt 1536
_reflns_number_total 3555
_reflns_threshold_expression >2\s(I)
_cod_data_source_file na0096.cif
_cod_data_source_block 9828
_cod_original_cell_volume 1981.0(5)
_cod_original_sg_symbol_H-M 'P 21/c'
_cod_database_code 2101994
_cod_database_fobs_code 2101994

loop_
_symmetry_equiv_pos_as_xyz
'x, y, z'
'-x, y+1/2, -z+1/2'
'-x, -y, -z'
'x, -y+1/2, z+1/2'

loop_
_atom_site_label
_atom_site_fract_x
_atom_site_fract_y
_atom_site_fract_z
_atom_site_U_iso_or_equiv
_atom_site_adp_type
_atom_site_calc_flag
_atom_site_refinement_flags
_atom_site_occupancy
_atom_site_type_symbol
O11 -.0306(3) .5856(2) .12453(10) .0437(7) Uani d . 1 O
O12 .0594(3) .4307(2) .07225(10) .0346(6) Uani d . 1 O
O13 -.4668(3) .2424(2) -.03663(10) .0417(7) Uani d . 1 O
O15 -.6295(3) .4914(3) .11708(11) .0438(8) Uani d . 1 O
C11 -.2280(4) .4454(3) .07282(15) .0251(8) Uani d . 1 C
C12 -.2646(4) .3650(3) .02457(14) .0259(9) Uani d . 1 C
C13 -.4230(4) .3241(3) .00992(14) .0255(8) Uani d . 1 C
C14 -.5478(4) .3630(3) .04053(14) .0310(9) Uani d . 1 C
C15 -.5117(4) .4448(3) .08674(14) .0299(9) Uani d . 1 C
C16 -.3515(4) .4846(3) .10452(15) .0305(9) Uani d . 1 C
C17 -.0542(4) .4907(4) .09100(14) .0282(9) Uani d . 1 C
O21 .2617(3) .3125(2) .26003(9) .0374(7) Uani d . 1 O
O22 .4824(3) .1924(2) .28350(9) .0383(7) Uani d . 1 O
O23 .3522(3) -.1750(2) .13473(9) .0412(7) Uani d . 1 O
O25 .0873(3) .1855(2) .04779(9) .0376(7) Uani d . 1 O
C21 .3086(4) .1428(3) .19602(14) .0256(9) Uani d . 1 C
C22 .3563(4) .0170(3) .19337(14) .0285(9) Uani d . 1 C
C23 .3136(4) -.0494(3) .14158(15) .0288(9) Uani d . 1 C
C24 .2261(4) .0082(3) .09256(14) .0287(9) Uani d . 1 C
C25 .1767(4) .1324(3) .09611(14) .0277(9) Uani d . 1 C
C26 .2147(4) .1995(3) .14824(13) .0273(9) Uani d . 1 C
C27 .3524(5) .2221(3) .25015(15) .0293(9) Uani d . 1 C
N1 -.7850(3) -.0774(3) -.27863(11) .0380(8) Uani d . 1 N
C2 -.8502(5) -.1813(4) -.24454(15) .0474(11) Uani d . 1 C
C3 -.7809(5) -.1697(4) -.18110(16) .0506(12) Uani d . 1 C
N4 -.8333(4) -.0508(3) -.15883(13) .0483(9) Uani d . 1 N
C5 -.7592(5) -.0222(4) -.09821(16) .0586(14) Uani d . 1 C
C6 -.8209(5) .1057(4) -.08249(17) .0593(14) Uani d . 1 C
N7 -.7617(3) .2066(3) -.11871(11) .0365(8) Uani d . 1 N
H13 -.3946 .2420 -.0577 .063 Uiso calc R 1 H
H15 -.7195 .4650 .1023 .066 Uiso calc R 1 H
H12 -.1834 .3397 .0028 .031 Uiso calc R 1 H
H14 -.6543 .3338 .0298 .037 Uiso calc R 1 H
H16 -.3269 .5368 .1371 .037 Uiso calc R 1 H
H23 .4026 -.2021 .1654 .062 Uiso calc R 1 H
H25 .0692 .2603 .0544 .056 Uiso calc R 1 H
H22 .4159 -.0222 .2258 .034 Uiso calc R 1 H
H24 .2011 -.0368 .0577 .034 Uiso calc R 1 H
H26 .1773 .2822 .1511 .033 Uiso calc R 1 H
H1A -.7925 -.0038 -.2602 .057 Uiso calc R 1 H
H1B -.8431 -.0734 -.3142 .057 Uiso calc R 1 H
H1C -.6806 -.0931 -.2818 .057 Uiso calc R 1 H
H2A -.8207 -.2630 -.2594 .057 Uiso calc R 1 H
H2B -.9687 -.1762 -.2489 .057 Uiso calc R 1 H
H3A -.8188 -.2398 -.1592 .061 Uiso calc R 1 H
H3B -.6623 -.1728 -.1767 .061 Uiso calc R 1 H
H4A -.9430 -.0523 -.1604 .058 Uiso calc R 1 H
H4B -.8084 .0123 -.1824 .058 Uiso calc PR .00 H
H5A -.6407 -.0210 -.0954 .070 Uiso calc R 1 H
H5B -.7900 -.0865 -.0717 .070 Uiso calc R 1 H
H6A -.9397 .1053 -.0884 .071 Uiso calc R 1 H
H6B -.7838 .1229 -.0414 .071 Uiso calc R 1 H
H7A -.6597 .2278 -.1039 .055 Uiso calc R 1 H
H7B -.8262 .2744 -.1188 .055 Uiso calc R 1 H
H7C -.7634 .1786 -.1552 .055 Uiso calc R 1 H

loop_
_atom_site_aniso_label
_atom_site_aniso_U_11
_atom_site_aniso_U_22
_atom_site_aniso_U_33
_atom_site_aniso_U_12
_atom_site_aniso_U_13
_atom_site_aniso_U_23
O11 .0259(16) .0452(17) .0575(18) .0015(14) -.0029(14) -.0189(15)
O12 .0196(14) .0354(15) .0489(16) .0024(13) .0046(12) -.0026(14)
O13 .0332(17) .0533(17) .0393(16) -.0001(15) .0071(13) -.0210(14)
O15 .0254(16) .062(2) .0454(17) -.0075(16) .0099(14) -.0221(15)
C11 .018(2) .022(2) .034(2) .0036(17) -.0005(17) .0071(17)
C12 .023(2) .027(2) .027(2) .0029(18) .0017(16) -.0033(17)
C13 .027(2) .0208(19) .0266(19) -.0013(18) -.0028(16) -.0023(16)
C14 .021(2) .033(2) .038(2) -.0059(19) .0010(18) -.0029(18)
C15 .026(2) .036(2) .029(2) .001(2) .0054(17) -.0020(18)
C16 .027(2) .033(2) .030(2) -.001(2) .0011(17) -.0037(18)
C17 .021(2) .033(2) .030(2) .0012(19) -.0002(17) .0093(18)
O21 .0435(18) .0313(15) .0367(15) .0146(15) .0037(13) -.0066(13)
O22 .0397(16) .0363(15) .0352(14) .0090(15) -.0081(12) -.0113(13)
O23 .059(2) .0288(15) .0326(15) .0147(15) -.0032(14) -.0032(13)
O25 .0437(17) .0375(15) .0291(14) .0120(16) -.0032(12) .0052(13)
C21 .028(2) .026(2) .024(2) -.0010(18) .0061(16) .0010(17)
C22 .034(2) .027(2) .024(2) -.0008(19) .0055(17) .0015(17)
C23 .028(2) .029(2) .030(2) .0022(19) .0083(17) -.0018(18)
C24 .032(2) .027(2) .027(2) -.0058(18) .0057(17) -.0069(18)
C25 .026(2) .030(2) .025(2) -.0014(18) -.0029(17) .0000(18)
C26 .028(2) .023(2) .031(2) .0013(18) .0037(17) -.0019(17)
C27 .033(2) .026(2) .029(2) -.0050(19) .0055(19) .0027(17)
N1 .0306(19) .040(2) .0429(19) .0018(17) .0040(15) -.0009(17)
C2 .049(3) .043(3) .052(3) -.012(2) .011(2) .002(2)
C3 .065(3) .039(3) .049(3) -.005(3) .012(2) .010(2)
N4 .054(2) .044(2) .048(2) -.006(2) .0124(18) -.0040(18)
C5 .077(4) .048(3) .049(3) -.024(3) .003(3) .013(2)
C6 .074(4) .060(3) .050(3) -.029(3) .030(3) -.007(2)
N7 .0299(19) .040(2) .0380(18) -.0012(17) .0008(15) -.0110(16)

loop_
_atom_type_symbol
_atom_type_description
_atom_type_scat_dispersion_real
_atom_type_scat_dispersion_imag
_atom_type_scat_source
C C .0033 .0016 'International Tables Vol C Tables 4.2.6.8 and 6.1.1.4'
H H .0000 .0000 'International Tables Vol C Tables 4.2.6.8 and 6.1.1.4'
N N .0061 .0033 'International Tables Vol C Tables 4.2.6.8 and 6.1.1.4'
O O .0106 .0060 'International Tables Vol C Tables 4.2.6.8 and 6.1.1.4'

loop_
_geom_angle_atom_site_label_1
_geom_angle_atom_site_label_2
_geom_angle_atom_site_label_3
_geom_angle
_geom_angle_publ_flag
C12 C11 C16 120.3(3) no
C12 C11 C17 120.1(3) no
C16 C11 C17 119.6(3) no
C13 C12 C11 118.5(3) no
C12 C13 O13 121.4(3) no
C12 C13 C14 122.0(3) no
O13 C13 C14 116.6(3) no
C15 C14 C13 119.1(3) no
O15 C15 C14 122.2(3) no
O15 C15 C16 117.1(3) no
C14 C15 C16 120.8(3) no
C15 C16 C11 119.3(3) no
O12 C17 O11 123.4(3) no
O12 C17 C11 118.0(3) no
O11 C17 C11 118.5(3) no
C22 C21 C26 120.4(3) no
C22 C21 C27 122.1(3) no
C26 C21 C27 117.5(3) no
C23 C22 C21 118.8(3) no
O23 C23 C22 123.4(3) no
O23 C23 C24 115.4(3) no
C22 C23 C24 121.3(3) no
C25 C24 C23 119.4(3) no
O25 C25 C24 118.1(3) no
O25 C25 C26 121.8(3) no
C24 C25 C26 120.1(3) no
C21 C26 C25 120.0(3) no
O21 C27 O22 123.7(3) no
O21 C27 C21 119.6(3) no
O22 C27 C21 116.7(3) no
N1 C2 C3 109.8(3) no
N4 C3 C2 109.0(3) no
C3 N4 C5 114.2(3) no
N4 C5 C6 107.6(3) no
N7 C6 C5 111.0(3) no

loop_
_geom_bond_atom_site_label_1
_geom_bond_atom_site_label_2
_geom_bond_distance
_geom_bond_publ_flag
O11 C17 1.261(4) y
O12 C17 1.257(4) y
O13 C13 1.382(3) y
O15 C15 1.366(4) y
C11 C12 1.396(4) no
C11 C16 1.398(4) no
C11 C17 1.512(4) no
C12 C13 1.372(4) no
C13 C14 1.389(4) no
C14 C15 1.369(4) no
C15 C16 1.392(4) no
O21 C27 1.250(4) y
O22 C27 1.268(4) y
O23 C23 1.374(4) y
O25 C25 1.365(3) y
C21 C22 1.386(4) no
C21 C26 1.388(4) no
C21 C27 1.502(4) no
C22 C23 1.385(4) no
C23 C24 1.391(4) no
C24 C25 1.376(4) no
C25 C26 1.390(4) no
N1 C2 1.491(4) y
C2 C3 1.497(4) no
C3 N4 1.442(4) y
N4 C5 1.475(4) y
C5 C6 1.501(5) no
C6 N7 1.477(4) y

loop_
_geom_hbond_atom_site_label_D
_geom_hbond_atom_site_label_H
_geom_hbond_atom_site_label_A
_geom_hbond_site_symmetry_A
_geom_hbond_distance_DH
_geom_hbond_distance_HA
_geom_hbond_distance_DA
_geom_hbond_angle_DHA
_geom_hbond_publ_flag
N1 H1A O21 4_454 .89 2.10 2.936(4) 156 yes
N1 H1B O11 4_454 .89 1.95 2.795(3) 159 yes
N1 H1C O22 3_555 .89 1.95 2.790(4) 158 yes
N7 H7A O13 . .89 2.06 2.887(4) 153 yes
N7 H7B O11 3_465 .89 1.88 2.770(4) 176 yes
N7 H7C O21 4_454 .89 2.00 2.836(3) 157 yes
O13 H13 O23 3_555 .82 1.99 2.668(3) 140 yes
O15 H15 O12 1_455 .82 1.89 2.703(4) 170 yes
O23 H23 O22 2_645 .82 1.79 2.576(3) 160 yes
O25 H25 O12 . .82 1.84 2.659(3) 172 yes
C6 H6B O25 1_455 .97 2.53 3.308(5) 137 no
C26 H26 O12 . .93 2.49 3.162(4) 130 no

loop_
_geom_torsion_atom_site_label_1
_geom_torsion_atom_site_label_2
_geom_torsion_atom_site_label_3
_geom_torsion_atom_site_label_4
_geom_torsion
_geom_torsion_publ_flag
C16 C11 C12 C13 -1.1(5) no
C17 C11 C12 C13 178.9(3) no
C11 C12 C13 O13 -178.7(3) no
C11 C12 C13 C14 1.8(5) no
C12 C13 C14 C15 .1(5) no
O13 C13 C14 C15 -179.4(3) no
C13 C14 C15 O15 177.0(3) no
C13 C14 C15 C16 -2.6(5) no
O15 C15 C16 C11 -176.4(3) no
C14 C15 C16 C11 3.3(5) no
C12 C11 C16 C15 -1.3(5) no
C17 C11 C16 C15 178.6(3) no
C12 C11 C17 O12 -17.9(5) no
C16 C11 C17 O12 162.2(3) no
C12 C11 C17 O11 162.8(3) no
C16 C11 C17 O11 -17.1(5) no
C26 C21 C22 C23 2.3(5) no
C27 C21 C22 C23 -178.9(3) no
C21 C22 C23 O23 -178.7(3) no
C21 C22 C23 C24 .7(5) no
O23 C23 C24 C25 177.5(3) no
C22 C23 C24 C25 -1.9(5) no
C23 C24 C25 O25 -178.3(3) no
C23 C24 C25 C26 .2(5) no
C22 C21 C26 C25 -4.0(5) no
C27 C21 C26 C25 177.1(3) no
O25 C25 C26 C21 -178.8(3) no
C24 C25 C26 C21 2.7(5) no
C22 C21 C27 O21 -152.5(3) no
C26 C21 C27 O21 26.3(5) no
C22 C21 C27 O22 27.7(5) no
C26 C21 C27 O22 -153.5(3) no
N1 C2 C3 N4 62.5(4) y
C2 C3 N4 C5 -174.1(3) y
C3 N4 C5 C6 178.0(3) y
N4 C5 C6 N7 -65.4(4) y
